data_1522027
loop_
_publ_author_name
'Tarascon, J.M.'
'Vaughan, G.'
'Anne, M.'
'Chabre, Y.'
'Seguin, L.'
'Strobel, P.'
'Amatucci, G.'

_publ_section_title
;
 In situ structural and electrochemical study of Ni1-x Cox O2 metastable
 oxides prepared by soft chemistry
;
_journal_name_full 'Journal of Solid State Chemistry'
_journal_page_first 410
_journal_page_last 420
_journal_volume 147
_journal_year 1999
_chemical_formula_sum 'Co O2'
_space_group_IT_number 164
_symmetry_space_group_name_Hall '-P 3 2"'
_symmetry_space_group_name_H-M 'P -3 m 1'
_cell_angle_alpha 90
_cell_angle_beta 90
_cell_angle_gamma 120
_cell_formula_units_Z 1
_cell_length_a 2.8208
_cell_length_b 2.8208
_cell_length_c 4.2403
_cell_volume 29.219
_citation_journal_id_ASTM JSSCBI
_cod_data_source_file Tarascon_JSSCBI_1999_322.cif
_cod_data_source_block Co1O2
_cod_original_cell_volume 29.21944
_cod_original_formula_sum 'Co1 O2'
_cod_database_code 1522027

loop_
_symmetry_equiv_pos_as_xyz
x,y,z
-y,x-y,z
-x+y,-x,z
y,x,-z
-x,-x+y,-z
x-y,-y,-z
-x,-y,-z
y,-x+y,-z
x-y,x,-z
-y,-x,z
x,x-y,z
-x+y,y,z

loop_
_atom_site_label
_atom_site_type_symbol
_atom_site_fract_x
_atom_site_fract_y
_atom_site_fract_z
_atom_site_occupancy
_atom_site_U_iso_or_equiv
O1 O-2 0.3333 0.6667 0.2 1 0.0
Co1 Co+4 0 0 0 1 0.0
